data_1510884
loop_
_publ_author_name
'Endo, T.'
'Takeda, T.'
'Sasaki, T.'
'Takizawa, H.'

_publ_section_title
;
 High-pressure synthesis of a new calcium thioborate, Ca B2 S4
;
_journal_name_full 'Materials Research Bulletin'
_journal_page_first 33
_journal_page_last 39
_journal_paper_doi 10.1016/S0025-5408(02)01005-X
_journal_volume 38
_journal_year 2003
_chemical_formula_sum 'B2 Ca S4'
_chemical_name_systematic 'Ca (B2 S4)'
_space_group_IT_number 205
_symmetry_space_group_name_Hall '-P 2ac 2ab 3'
_symmetry_space_group_name_H-M 'P a -3'
_cell_angle_alpha 90
_cell_angle_beta 90
_cell_angle_gamma 90
_cell_formula_units_Z 12
_cell_length_a 11.21
_cell_length_b 11.21
_cell_length_c 11.21
_cell_volume 1408.695
_citation_journal_id_ASTM MRBUAC
_cod_data_source_file boron_40.cif
_cod_data_source_block B2Ca1S4
_cod_original_formula_sum 'B2 Ca1 S4'
_cod_database_code 1510884

loop_
_symmetry_equiv_pos_as_xyz
x,y,z
-x+1/2,-y,z+1/2
x+1/2,-y+1/2,-z
-x,y+1/2,-z+1/2
z,x,y
-z+1/2,-x,y+1/2
z+1/2,-x+1/2,-y
-z,x+1/2,-y+1/2
y,z,x
y+1/2,-z+1/2,-x
-y,z+1/2,-x+1/2
-y+1/2,-z,x+1/2
-x,-y,-z
x-1/2,y,-z-1/2
-x-1/2,y-1/2,z
x,-y-1/2,z-1/2
-z,-x,-y
z-1/2,x,-y-1/2
-z-1/2,x-1/2,y
z,-x-1/2,y-1/2
-y,-z,-x
-y-1/2,z-1/2,x
y,-z-1/2,x-1/2
y-1/2,z,-x-1/2

loop_
_atom_site_label
_atom_site_type_symbol
_atom_site_fract_x
_atom_site_fract_y
_atom_site_fract_z
_atom_site_occupancy
_atom_site_U_iso_or_equiv
S1 S-2 0.352 0.2885 0.1293 1 0.0
Ca1 Ca+2 0 0 0 1 0.0
S2 S-2 0.0845 0.2772 0.0222 1 0.0
B1 B+3 0.131 0.192 0.351 1 0.0
Ca2 Ca+2 0.3734 0.3734 0.3734 1 0.0
